data_7237090
loop_
_publ_author_name
'Shen, Ruwei'
'Zhang, Ming'
'Xiao, Jing'
'Dong, Chao'
'Han, Li-Biao'

_publ_section_title
;
 Ph3P-mediated highly selective C(\a)--P coupling of quinone monoacetals
 with R2P(O)H: convenient and practical synthesis of ortho-phosphinyl
 phenols
;
_journal_issue 22
_journal_name_full 'Green Chemistry'
_journal_page_first 5111
_journal_paper_doi 10.1039/C8GC02918K
_journal_volume 20
_journal_year 2018
_chemical_formula_moiety 'C19 H16 Br O3 P'
_chemical_formula_sum 'C19 H16 Br O3 P'
_chemical_formula_weight 403.20
_space_group_crystal_system monoclinic
_space_group_IT_number 14
_space_group_name_Hall '-P 2ybc'
_space_group_name_H-M_alt 'P 1 21/c 1'
_atom_sites_solution_hydrogens geom
_audit_creation_method SHELXL-2014/7
_audit_update_record
;
2018-04-28 deposited with the CCDC.
2018-10-16 downloaded from the CCDC.
;
_cell_angle_alpha 90
_cell_angle_beta 106.026(3)
_cell_angle_gamma 90
_cell_formula_units_Z 4
_cell_length_a 14.870(3)
_cell_length_b 8.1150(18)
_cell_length_c 15.295(4)
_cell_measurement_reflns_used 2620
_cell_measurement_temperature 296(2)
_cell_measurement_theta_max 25.004
_cell_measurement_theta_min 1.425
_cell_volume 1773.9(7)
_computing_structure_refinement 'SHELXL-2014/7 (Sheldrick, 2014)'
_diffrn_ambient_temperature 296(2)
_diffrn_measured_fraction_theta_full 0.998
_diffrn_measured_fraction_theta_max 0.998
_diffrn_measurement_device_type 'Bruker Apex2 CCD'
_diffrn_measurement_method '\w scans'
_diffrn_radiation_type MoK\a
_diffrn_radiation_wavelength 0.71073
_diffrn_reflns_av_R_equivalents 0.0292
_diffrn_reflns_av_unetI/netI 0.0281
_diffrn_reflns_Laue_measured_fraction_full 0.998
_diffrn_reflns_Laue_measured_fraction_max 0.998
_diffrn_reflns_limit_h_max 17
_diffrn_reflns_limit_h_min -17
_diffrn_reflns_limit_k_max 9
_diffrn_reflns_limit_k_min -9
_diffrn_reflns_limit_l_max 17
_diffrn_reflns_limit_l_min -18
_diffrn_reflns_number 12190
_diffrn_reflns_point_group_measured_fraction_full 0.998
_diffrn_reflns_point_group_measured_fraction_max 0.998
_diffrn_reflns_theta_full 25.001
_diffrn_reflns_theta_max 25.001
_diffrn_reflns_theta_min 1.425
_exptl_absorpt_coefficient_mu 2.421
_exptl_absorpt_correction_T_max 0.953
_exptl_absorpt_correction_T_min 0.875
_exptl_absorpt_correction_type multi-scan
_exptl_absorpt_process_details '(SADABS; Sheldrick, 2014)'
_exptl_crystal_colour White
_exptl_crystal_density_diffrn 1.510
_exptl_crystal_density_method 'not measured'
_exptl_crystal_description Block
_exptl_crystal_F_000 816
_exptl_crystal_size_max 0.13
_exptl_crystal_size_mid 0.12
_exptl_crystal_size_min 0.10
_refine_diff_density_max 0.228
_refine_diff_density_min -0.309
_refine_diff_density_rms 0.059
_refine_ls_extinction_method none
_refine_ls_goodness_of_fit_ref 1.033
_refine_ls_hydrogen_treatment constr
_refine_ls_matrix_type full
_refine_ls_number_parameters 217
_refine_ls_number_reflns 3127
_refine_ls_number_restraints 0
_refine_ls_restrained_S_all 1.033
_refine_ls_R_factor_all 0.0395
_refine_ls_R_factor_gt 0.0291
_refine_ls_shift/su_max 0.003
_refine_ls_shift/su_mean 0.000
_refine_ls_structure_factor_coef Fsqd
_refine_ls_weighting_details 'w=1/[\s^2^(Fo^2^)+(0.0478P)^2^] where P=(Fo^2^+2Fc^2^)/3'
_refine_ls_weighting_scheme calc
_refine_ls_wR_factor_gt 0.0756
_refine_ls_wR_factor_ref 0.0791
_reflns_Friedel_coverage 0.000
_reflns_number_gt 2561
_reflns_number_total 3127
_reflns_threshold_expression 'I > 2\s(I)'
_cod_data_source_file c8gc02918k2.cif
_cod_data_source_block 1
_cod_original_cell_volume 1773.8(7)
_cod_original_sg_symbol_H-M 'P 21/c'
_cod_database_code 7237090
_shelx_shelxl_version_number 2014/7
_shelx_space_group_comment
;
The symmetry employed for this shelxl refinement is uniquely defined
by the following loop, which should always be used as a source of
symmetry information in preference to the above space-group names.
They are only intended as comments.
;

loop_
_space_group_symop_operation_xyz
'x, y, z'
'-x, y+1/2, -z+1/2'
'-x, -y, -z'
'x, -y-1/2, z-1/2'

loop_
_atom_site_label
_atom_site_type_symbol
_atom_site_fract_x
_atom_site_fract_y
_atom_site_fract_z
_atom_site_U_iso_or_equiv
_atom_site_adp_type
_atom_site_occupancy
_atom_site_site_symmetry_order
_atom_site_calc_flag
_atom_site_refinement_flags_posn
_atom_site_refinement_flags_adp
Br1 Br 0.15737(2) 0.37962(3) 0.22065(2) 0.04659(12) Uani 1 1 d . .
C1 C 0.34038(18) 0.6437(3) 0.16483(17) 0.0426(6) Uani 1 1 d . .
H1A H 0.2783 0.6695 0.1360 0.051 Uiso 1 1 calc R U
C2 C 0.4020(2) 0.6128(3) 0.11339(19) 0.0511(7) Uani 1 1 d . .
H2B H 0.3815 0.6215 0.0504 0.061 Uiso 1 1 calc R U
C3 C 0.4918(2) 0.5702(4) 0.1543(2) 0.0576(8) Uani 1 1 d . .
H3A H 0.5320 0.5455 0.1192 0.069 Uiso 1 1 calc R U
C4 C 0.5239(2) 0.5631(4) 0.2480(2) 0.0632(8) Uani 1 1 d . .
H4A H 0.5857 0.5349 0.2760 0.076 Uiso 1 1 calc R U
C5 C 0.46358(19) 0.5983(4) 0.2997(2) 0.0538(7) Uani 1 1 d . .
H5A H 0.4854 0.5965 0.3628 0.065 Uiso 1 1 calc R U
C6 C 0.37017(17) 0.6364(3) 0.25798(17) 0.0374(6) Uani 1 1 d . .
C7 C 0.29334(17) 0.5347(3) 0.40837(15) 0.0392(6) Uani 1 1 d . .
C8 C 0.2428(2) 0.5649(4) 0.46979(19) 0.0580(8) Uani 1 1 d . .
H8A H 0.2085 0.6617 0.4660 0.070 Uiso 1 1 calc R U
C9 C 0.2433(2) 0.4498(4) 0.5379(2) 0.0675(9) Uani 1 1 d . .
H9A H 0.2083 0.4693 0.5788 0.081 Uiso 1 1 calc R U
C10 C 0.2945(2) 0.3098(4) 0.5445(2) 0.0658(9) Uani 1 1 d . .
H10A H 0.2959 0.2353 0.5911 0.079 Uiso 1 1 calc R U
C11 C 0.3438(2) 0.2770(4) 0.4836(2) 0.0692(9) Uani 1 1 d . .
H11A H 0.3772 0.1792 0.4875 0.083 Uiso 1 1 calc R U
C12 C 0.3440(2) 0.3899(3) 0.4162(2) 0.0568(8) Uani 1 1 d . .
H12A H 0.3787 0.3683 0.3754 0.068 Uiso 1 1 calc R U
C13 C 0.17983(16) 0.7296(3) 0.25171(16) 0.0357(5) Uani 1 1 d . .
C14 C 0.14835(18) 0.8930(3) 0.23476(18) 0.0453(7) Uani 1 1 d . .
C15 C 0.0601(2) 0.9242(4) 0.1755(2) 0.0588(8) Uani 1 1 d . .
H15A H 0.0399 1.0325 0.1642 0.071 Uiso 1 1 calc R U
C16 C 0.00328(19) 0.7991(4) 0.1339(2) 0.0571(8) Uani 1 1 d . .
H16A H -0.0556 0.8234 0.0957 0.069 Uiso 1 1 calc R U
C17 C 0.03163(18) 0.6355(3) 0.14748(18) 0.0453(6) Uani 1 1 d . .
C18 C 0.11964(18) 0.6028(3) 0.20613(17) 0.0378(6) Uani 1 1 d . .
C19 C -0.1089(2) 0.5357(5) 0.0440(2) 0.0779(10) Uani 1 1 d . .
H19A H -0.1383 0.4333 0.0208 0.117 Uiso 1 1 calc R U
H19B H -0.1479 0.5945 0.0739 0.117 Uiso 1 1 calc R U
H19C H -0.1000 0.6009 -0.0053 0.117 Uiso 1 1 calc R U
O1 O 0.32790(13) 0.8524(2) 0.37835(12) 0.0476(4) Uani 1 1 d . .
O2 O 0.20066(15) 1.0253(2) 0.27059(14) 0.0649(6) Uani 1 1 d . .
H2A H 0.2478 0.9948 0.3091 0.097 Uiso 1 1 calc R U
O3 O -0.01975(12) 0.5032(3) 0.10778(14) 0.0618(5) Uani 1 1 d . .
P1 P 0.29532(4) 0.69571(8) 0.32733(4) 0.03599(17) Uani 1 1 d . .

loop_
_atom_site_aniso_label
_atom_site_aniso_U_11
_atom_site_aniso_U_22
_atom_site_aniso_U_33
_atom_site_aniso_U_23
_atom_site_aniso_U_13
_atom_site_aniso_U_12
Br1 0.05312(18) 0.03197(16) 0.04917(19) -0.00156(11) 0.00491(13) 0.00193(11)
C1 0.0439(14) 0.0468(15) 0.0366(15) 0.0017(11) 0.0103(12) 0.0058(11)
C2 0.0620(18) 0.0563(18) 0.0392(15) -0.0013(13) 0.0209(14) 0.0053(14)
C3 0.0605(19) 0.0615(19) 0.061(2) -0.0029(15) 0.0338(16) 0.0042(15)
C4 0.0425(16) 0.079(2) 0.070(2) 0.0048(17) 0.0174(15) 0.0104(15)
C5 0.0453(16) 0.070(2) 0.0433(16) 0.0031(14) 0.0083(13) 0.0052(13)
C6 0.0395(13) 0.0363(14) 0.0372(14) -0.0004(10) 0.0119(11) 0.0003(11)
C7 0.0439(14) 0.0420(15) 0.0309(13) -0.0010(11) 0.0089(11) -0.0054(12)
C8 0.080(2) 0.0511(16) 0.0503(18) -0.0046(14) 0.0304(16) -0.0065(15)
C9 0.093(2) 0.074(2) 0.0476(18) -0.0083(16) 0.0407(17) -0.022(2)
C10 0.082(2) 0.065(2) 0.0447(18) 0.0106(16) 0.0078(16) -0.0191(18)
C11 0.075(2) 0.065(2) 0.066(2) 0.0264(17) 0.0187(18) 0.0108(17)
C12 0.0649(19) 0.0580(19) 0.0508(18) 0.0166(14) 0.0216(15) 0.0135(14)
C13 0.0406(13) 0.0350(14) 0.0350(13) 0.0020(10) 0.0166(11) 0.0049(11)
C14 0.0569(17) 0.0334(15) 0.0504(17) 0.0010(12) 0.0228(14) 0.0053(12)
C15 0.0629(19) 0.0448(16) 0.068(2) 0.0097(15) 0.0161(16) 0.0192(15)
C16 0.0438(16) 0.064(2) 0.0601(19) 0.0104(16) 0.0089(14) 0.0183(15)
C17 0.0403(14) 0.0508(16) 0.0442(15) 0.0029(13) 0.0107(12) 0.0017(12)
C18 0.0415(13) 0.0333(13) 0.0405(14) 0.0032(11) 0.0145(11) 0.0058(11)
C19 0.0479(17) 0.100(3) 0.074(2) 0.010(2) -0.0033(16) -0.0117(18)
O1 0.0588(11) 0.0413(10) 0.0428(11) -0.0070(8) 0.0143(9) -0.0049(8)
O2 0.0793(14) 0.0321(11) 0.0762(15) 0.0011(10) 0.0094(11) 0.0028(10)
O3 0.0462(11) 0.0654(13) 0.0624(13) 0.0024(10) -0.0040(9) -0.0053(10)
P1 0.0420(4) 0.0347(4) 0.0319(4) -0.0010(3) 0.0112(3) 0.0002(3)

loop_
_atom_type_symbol
_atom_type_description
_atom_type_scat_dispersion_real
_atom_type_scat_dispersion_imag
_atom_type_scat_source
C C 0.0033 0.0016 'International Tables Vol C Tables 4.2.6.8 and 6.1.1.4'
H H 0.0000 0.0000 'International Tables Vol C Tables 4.2.6.8 and 6.1.1.4'
O O 0.0106 0.0060 'International Tables Vol C Tables 4.2.6.8 and 6.1.1.4'
P P 0.1023 0.0942 'International Tables Vol C Tables 4.2.6.8 and 6.1.1.4'
Br Br -0.2901 2.4595 'International Tables Vol C Tables 4.2.6.8 and 6.1.1.4'

loop_
_geom_angle_atom_site_label_1
_geom_angle_atom_site_label_2
_geom_angle_atom_site_label_3
_geom_angle
C6 C1 C2 120.5(2)
C3 C2 C1 120.4(3)
C2 C3 C4 120.3(3)
C5 C4 C3 119.6(3)
C4 C5 C6 120.4(3)
C1 C6 C5 118.7(2)
C1 C6 P1 121.68(19)
C5 C6 P1 119.3(2)
C8 C7 C12 118.6(2)
C8 C7 P1 117.1(2)
C12 C7 P1 124.2(2)
C7 C8 C9 119.9(3)
C10 C9 C8 120.1(3)
C9 C10 C11 120.7(3)
C10 C11 C12 119.6(3)
C11 C12 C7 121.1(3)
C14 C13 C18 117.5(2)
C14 C13 P1 118.06(19)
C18 C13 P1 124.40(18)
O2 C14 C15 116.9(2)
O2 C14 C13 123.4(2)
C15 C14 C13 119.7(2)
C16 C15 C14 121.3(3)
C15 C16 C17 121.2(3)
O3 C17 C16 125.2(2)
O3 C17 C18 116.7(2)
C16 C17 C18 118.1(2)
C17 C18 C13 122.2(2)
C17 C18 Br1 116.98(19)
C13 C18 Br1 120.80(18)
C17 O3 C19 117.3(2)
O1 P1 C6 111.68(11)
O1 P1 C13 108.50(11)
C6 P1 C13 107.23(11)
O1 P1 C7 108.66(11)
C6 P1 C7 109.90(11)
C13 P1 C7 110.88(11)

loop_
_geom_bond_atom_site_label_1
_geom_bond_atom_site_label_2
_geom_bond_distance
Br1 C18 1.891(2)
C1 C6 1.372(3)
C1 C2 1.385(4)
C2 C3 1.354(4)
C3 C4 1.380(4)
C4 C5 1.380(4)
C5 C6 1.394(4)
C6 P1 1.802(2)
C7 C8 1.377(4)
C7 C12 1.383(4)
C7 P1 1.807(2)
C8 C9 1.398(4)
C9 C10 1.356(5)
C10 C11 1.361(4)
C11 C12 1.380(4)
C13 C14 1.406(3)
C13 C18 1.415(3)
C13 P1 1.807(2)
C14 O2 1.350(3)
C14 C15 1.396(4)
C15 C16 1.362(4)
C16 C17 1.391(4)
C17 O3 1.359(3)
C17 C18 1.393(4)
C19 O3 1.436(3)
O1 P1 1.5004(18)
